data_7247737
loop_
_publ_author_name
'Baraboshkin, Nikita M.'
'Zelenov, Victor P.'
'Fedyanin, Ivan V.'

_publ_section_title
;
 What are the prospects of [1,2,5]oxadiazolo[3,4-c]cinnoline 5-oxides,
 1,5-dioxides and their nitro derivatives as high-energy-density
 materials? Synthesis, experimental and predicted crystal structures, and
 calculated explosive properties
;
_journal_issue 48
_journal_name_full CrystEngComm
_journal_page_first 6719
_journal_page_last 6739
_journal_paper_doi 10.1039/D3CE00964E
_journal_volume 25
_journal_year 2023
_chemical_absolute_configuration unk
_chemical_formula_moiety 'C8 H3 N5 O5'
_chemical_formula_sum 'C8 H3 N5 O5'
_chemical_formula_weight 249.15
_space_group_crystal_system orthorhombic
_space_group_IT_number 33
_space_group_name_Hall 'P 2c -2n'
_space_group_name_H-M_alt 'P n a 21'
_atom_sites_solution_hydrogens geom
_atom_sites_solution_primary direct
_atom_sites_solution_secondary difmap
_audit_creation_date 2023-01-30
_audit_creation_method
;
Olex2 1.5
(compiled 2021.11.18 svn.ra9532c28 for OlexSys, GUI svn.r6429)
;
_audit_update_record
;
2023-08-15 deposited with the CCDC.	2023-11-14 downloaded from the CCDC.
;
_cell_angle_alpha 90
_cell_angle_beta 90
_cell_angle_gamma 90
_cell_formula_units_Z 4
_cell_length_a 14.40027(12)
_cell_length_b 10.46252(9)
_cell_length_c 6.13809(5)
_cell_measurement_reflns_used 9515
_cell_measurement_temperature 99.98(15)
_cell_measurement_theta_max 77.0910
_cell_measurement_theta_min 5.2140
_cell_volume 924.784(13)
_computing_cell_refinement 'CrysAlisPro 1.171.42.79a (Rigaku OD, 2022)'
_computing_data_collection 'CrysAlisPro 1.171.42.79a (Rigaku OD, 2022)'
_computing_data_reduction 'CrysAlisPro 1.171.42.79a (Rigaku OD, 2022)'
_computing_molecular_graphics 'Olex2 1.5 (Dolomanov et al., 2009)'
_computing_publication_material 'Olex2 1.5 (Dolomanov et al., 2009)'
_computing_structure_refinement 'XL  (Sheldrick, 2008)'
_computing_structure_solution 'SHELXT 2014/5 (Sheldrick, 2014)'
_diffrn_ambient_environment N~2~
_diffrn_ambient_temperature 99.98(15)
_diffrn_detector 'Hybrid Pixel Array Detector'
_diffrn_detector_area_resol_mean 10.0000
_diffrn_detector_type HyPix
_diffrn_measured_fraction_theta_full 1.000
_diffrn_measured_fraction_theta_max 1.000
_diffrn_measurement_details
;
List of Runs (angles in degrees, time in seconds):

  # Type    Start    End  Width  t~exp~   \w     \q     \k     \f   Frames
#--------------------------------------------------------------------------
  1  \w   -111.00 -14.00   0.50    0.36    --  -86.25  83.00  31.00  194
  2  \w    -44.00 -14.00   0.50    0.36    --  -86.25  39.00-117.00   60
  3  \w    -44.00  23.00   0.50    0.09    --  -48.70  39.00-117.00  134
  4  \w     68.00  94.00   0.50    0.36    --  107.75-153.00-136.00   52
  5  \w     82.00 107.00   0.50    0.36    --  107.75-125.00-120.00   50
  6  \w     39.00  72.00   0.50    0.36    --  107.75-108.00-105.53   66
  7  \w     39.00  72.00   0.50    0.36    --  107.75-125.00-120.00   66
  8  \w     82.00 107.00   0.50    0.36    --  107.75 -83.00 -89.00   50
  9  \w     79.00 104.00   0.50    0.36    --  107.75-108.00-105.53   50
 10  \w     46.00  89.00   0.50    0.36    --  107.75-125.00   0.00   86
 11  \w     50.00  75.00   0.50    0.36    --  107.75-121.00  23.00   50
 12  \w     56.00 103.00   0.50    0.36    --  107.75-107.00 169.67   94
 13  \w    -23.00  44.00   0.50    0.09    --   48.70 -39.00  88.00  134
 14  \w     43.00  76.00   0.50    0.36    --  107.75 -77.00 120.00   66
 15  \w     42.00  89.00   0.50    0.36    --  107.75 -77.00  30.00   94
 16  \w     45.00  83.00   0.50    0.36    --  107.75 -69.00 176.30   76
 17  \w     38.00  91.00   0.50    0.36    --  107.75 -77.00   0.00  106
 18  \w     49.00  82.00   0.50    0.36    --  107.75 -77.00 -30.00   66
 19  \w     43.00  71.00   0.50    0.36    --  107.75 -61.00  30.00   56
 20  \w     37.00  63.00   0.50    0.36    --  107.75 -61.00  90.00   52
 21  \w     36.00  69.00   0.50    0.36    --  107.75 -61.00 -30.00   66
 22  \w     36.00  70.00   0.50    0.36    --  107.75 -61.00 -60.00   68
 23  \w     36.00  61.00   0.50    0.36    --  107.75 -61.00-120.00   50
 24  \w     45.00  71.00   0.50    0.36    --  107.75 -77.00-180.00   52
 25  \w     38.00  71.00   0.50    0.36    --  107.75 -61.00  60.00   66
 26  \w    127.00 153.00   0.50    0.36    --  107.75  30.00   0.00   52
 27  \w    100.00 133.00   0.50    0.36    --  107.75  45.00 -60.00   66
 28  \w     97.00 178.00   0.50    0.36    --  107.75  39.00-117.00  162
 29  \w    153.00 178.00   0.50    0.36    --  107.75  45.00 -60.00   50
 30  \w    107.00 153.00   0.50    0.36    --  107.75  45.00  30.00   92
 31  \w     97.00 122.00   0.50    0.36    --  107.75  30.00 150.00   50
 32  \w    130.00 178.00   0.50    0.36    --  107.75  30.00 150.00   96
 33  \w    117.00 155.00   0.50    0.36    --  107.75  83.00  31.00   76
 34  \w    137.00 163.00   0.50    0.36    --  107.75 125.00 -60.00   52
 35  \w     76.00 158.00   0.50    0.36    --  107.75 153.00 -94.00  164
 36  \w     99.00 125.00   0.50    0.36    --  107.75 125.00 -60.00   52
 37  \w    124.00 149.00   0.50    0.36    --  107.75 121.00 105.00   50
 38  \w   -158.00 -75.00   0.50    0.36    --  -86.25 -39.00  88.00  166
 39  \w   -121.00 -39.00   0.50    0.09    --  -48.70 -39.00  88.00  164
 40  \w   -158.00 -79.00   0.50    0.36    --  -86.25 -83.00 -89.00  158
 41  \w   -120.00 -54.00   0.50    0.09    --  -48.70-153.00-136.00  132
 42  \w   -146.00 -54.00   0.50    0.36    --  -86.25-153.00-136.00  184
;
_diffrn_measurement_device 'four-circle diffractometer'
_diffrn_measurement_device_type 'XtaLAB Synergy, Dualflex, HyPix'
_diffrn_measurement_method '\w scans'
_diffrn_orient_matrix_type 'CrysAlisPro convention (1999,Acta A55,543-557)'
_diffrn_orient_matrix_UB_11 0.0456779000
_diffrn_orient_matrix_UB_12 0.1128969000
_diffrn_orient_matrix_UB_13 -0.1201207000
_diffrn_orient_matrix_UB_21 0.0960193000
_diffrn_orient_matrix_UB_22 -0.0624762000
_diffrn_orient_matrix_UB_23 0.0305903000
_diffrn_orient_matrix_UB_31 -0.0117275000
_diffrn_orient_matrix_UB_32 -0.0709415000
_diffrn_orient_matrix_UB_33 -0.2182532000
_diffrn_radiation_monochromator mirror
_diffrn_radiation_probe x-ray
_diffrn_radiation_type 'Cu K\a'
_diffrn_radiation_wavelength 1.54184
_diffrn_reflns_av_R_equivalents 0.0466
_diffrn_reflns_av_unetI/netI 0.0255
_diffrn_reflns_Laue_measured_fraction_full 1.000
_diffrn_reflns_Laue_measured_fraction_max 1.000
_diffrn_reflns_limit_h_max 18
_diffrn_reflns_limit_h_min -18
_diffrn_reflns_limit_k_max 12
_diffrn_reflns_limit_k_min -13
_diffrn_reflns_limit_l_max 6
_diffrn_reflns_limit_l_min -7
_diffrn_reflns_number 11803
_diffrn_reflns_point_group_measured_fraction_full 0.871
_diffrn_reflns_point_group_measured_fraction_max 0.869
_diffrn_reflns_theta_full 67.684
_diffrn_reflns_theta_max 77.688
_diffrn_reflns_theta_min 5.226
_diffrn_source 'micro-focus sealed X-ray tube'
_diffrn_source_type 'PhotonJet (Cu) X-ray Source'
_exptl_absorpt_coefficient_mu 1.344
_exptl_absorpt_correction_T_max 1.00000
_exptl_absorpt_correction_T_min 0.72010
_exptl_absorpt_correction_type multi-scan
_exptl_absorpt_process_details
;
CrysAlisPro 1.171.42.79a (Rigaku Oxford Diffraction, 2022)
Empirical absorption correction using spherical harmonics,
implemented in SCALE3 ABSPACK scaling algorithm.
;
_exptl_crystal_colour colourless
_exptl_crystal_density_diffrn 1.790
_exptl_crystal_density_method 'not measured'
_exptl_crystal_description block
_exptl_crystal_F_000 504
_exptl_crystal_size_max 0.1
_exptl_crystal_size_mid 0.07
_exptl_crystal_size_min 0.05
_refine_diff_density_max 0.194
_refine_diff_density_min -0.203
_refine_diff_density_rms 0.049
_refine_ls_abs_structure_details
;
 Flack x determined using 625 quotients [(I+)-(I-)]/[(I+)+(I-)]
 (Parsons, Flack and Wagner, Acta Cryst. B69 (2013) 249-259).
;
_refine_ls_abs_structure_Flack 0.24(14)
_refine_ls_extinction_coef 0.0069(12)
_refine_ls_extinction_expression Fc^*^=kFc[1+0.001xFc^2^\l^3^/sin(2\q)]^-1/4^
_refine_ls_extinction_method 'SHELXL-2018/3 (Sheldrick 2018)'
_refine_ls_goodness_of_fit_ref 1.077
_refine_ls_hydrogen_treatment constr
_refine_ls_matrix_type full
_refine_ls_number_parameters 164
_refine_ls_number_reflns 1716
_refine_ls_number_restraints 1
_refine_ls_restrained_S_all 1.077
_refine_ls_R_factor_all 0.0310
_refine_ls_R_factor_gt 0.0308
_refine_ls_shift/su_max 0.001
_refine_ls_shift/su_mean 0.000
_refine_ls_structure_factor_coef Fsqd
_refine_ls_weighting_details 'w=1/[\s^2^(Fo^2^)+(0.0584P)^2^+0.1363P] where P=(Fo^2^+2Fc^2^)/3'
_refine_ls_weighting_scheme calc
_refine_ls_wR_factor_gt 0.0830
_refine_ls_wR_factor_ref 0.0831
_reflns_Friedel_coverage 0.586
_reflns_Friedel_fraction_full 0.714
_reflns_Friedel_fraction_max 0.711
_reflns_number_gt 1703
_reflns_number_total 1716
_reflns_threshold_expression 'I > 2\s(I)'
_cod_data_source_file d3ce00964e2.cif
_cod_data_source_block z456301
_cod_depositor_comments 'Adding full bibliography for 7247734--7247739.cif.'
_cod_original_cell_volume 924.783(13)
_cod_database_code 7247737
_shelx_shelxl_version_number 2018/3
_chemical_oxdiff_formula C8H3N5O5
_chemical_oxdiff_usercomment Z456301
_shelx_space_group_comment
;
The symmetry employed for this shelxl refinement is uniquely defined
by the following loop, which should always be used as a source of
symmetry information in preference to the above space-group names.
They are only intended as comments.
;
_olex2_refinement_description
;
1. Fixed Uiso
 At 1.2 times of:
  All C(H) groups
2.a Aromatic/amide H refined with riding coordinates:
 C2(H2), C4(H4), C5(H5)
;
_olex2_submission_special_instructions 'No special instructions were received'
_oxdiff_exptl_absorpt_empirical_details
;
Empirical correction (ABSPACK) includes:
- Absorption correction using spherical harmonics
- Frame scaling
;
_oxdiff_exptl_absorpt_empirical_full_max 1.406
_oxdiff_exptl_absorpt_empirical_full_min 0.361

loop_
_space_group_symop_operation_xyz
'x, y, z'
'-x, -y, z+1/2'
'x+1/2, -y+1/2, z'
'-x+1/2, y+1/2, z+1/2'

loop_
_atom_site_label
_atom_site_type_symbol
_atom_site_fract_x
_atom_site_fract_y
_atom_site_fract_z
_atom_site_U_iso_or_equiv
_atom_site_adp_type
_atom_site_occupancy
_atom_site_site_symmetry_order
_atom_site_calc_flag
_atom_site_refinement_flags_posn
_atom_site_refinement_flags_adp
_atom_site_refinement_flags_occupancy
_atom_site_disorder_assembly
_atom_site_disorder_group
O1 O 0.18002(10) 0.35191(13) 0.3693(3) 0.0221(3) Uani 1 1 d . . . . .
N1 N 0.42567(10) 0.55042(15) 0.8283(3) 0.0181(4) Uani 1 1 d . . . . .
C1 C 0.38104(13) 0.58334(18) 0.6232(3) 0.0168(4) Uani 1 1 d . . . . .
O2 O 0.17568(10) 0.46462(13) 0.0723(3) 0.0224(4) Uani 1 1 d . . . . .
N2 N 0.49351(12) 0.61445(16) 0.9163(3) 0.0211(4) Uani 1 1 d . . . . .
C2 C 0.31146(12) 0.50239(18) 0.5477(4) 0.0169(4) Uani 1 1 d . . . . .
H2 H 0.292258 0.429472 0.628181 0.020 Uiso 1 1 calc R U . . .
N3 N 0.59680(12) 0.78491(17) 0.8552(4) 0.0264(4) Uani 1 1 d . . . . .
O3 O 0.39541(10) 0.45423(13) 0.9270(3) 0.0224(4) Uani 1 1 d . . . . .
C3 C 0.27189(12) 0.53327(16) 0.3508(4) 0.0163(4) Uani 1 1 d . . . . .
O4 O 0.60720(10) 0.87584(14) 0.6952(3) 0.0267(4) Uani 1 1 d . . . . .
N4 N 0.53413(11) 0.85724(16) 0.5299(3) 0.0212(4) Uani 1 1 d . . . . .
C4 C 0.29469(13) 0.64242(17) 0.2311(4) 0.0183(4) Uani 1 1 d . . . . .
H4 H 0.263125 0.661938 0.099363 0.022 Uiso 1 1 calc R U . . .
N5 N 0.20386(11) 0.44380(15) 0.2572(3) 0.0171(4) Uani 1 1 d . . . . .
O5 O 0.53335(10) 0.92822(15) 0.3721(3) 0.0289(4) Uani 1 1 d . . . . .
C5 C 0.36419(13) 0.72143(18) 0.3087(3) 0.0185(4) Uani 1 1 d . . . . .
H5 H 0.381380 0.795912 0.229892 0.022 Uiso 1 1 calc R U . . .
C6 C 0.40899(13) 0.69087(18) 0.5040(4) 0.0168(4) Uani 1 1 d . . . . .
C7 C 0.48521(13) 0.75818(18) 0.5986(4) 0.0186(4) Uani 1 1 d . . . . .
C8 C 0.52438(13) 0.71711(18) 0.7958(4) 0.0197(4) Uani 1 1 d . . . . .

loop_
_atom_site_aniso_label
_atom_site_aniso_U_11
_atom_site_aniso_U_22
_atom_site_aniso_U_33
_atom_site_aniso_U_23
_atom_site_aniso_U_13
_atom_site_aniso_U_12
O1 0.0244(7) 0.0192(6) 0.0227(8) 0.0040(6) -0.0021(6) -0.0044(5)
N1 0.0178(7) 0.0194(7) 0.0170(9) 0.0008(6) 0.0001(7) 0.0040(6)
C1 0.0172(8) 0.0181(8) 0.0153(11) 0.0001(7) -0.0001(8) 0.0046(6)
O2 0.0252(7) 0.0231(7) 0.0190(8) 0.0017(6) -0.0064(6) -0.0010(5)
N2 0.0187(7) 0.0249(8) 0.0197(10) -0.0023(7) -0.0040(7) 0.0047(6)
C2 0.0168(8) 0.0170(8) 0.0168(11) 0.0010(7) 0.0019(7) 0.0024(6)
N3 0.0221(8) 0.0291(9) 0.0280(11) -0.0026(8) -0.0041(8) 0.0007(6)
O3 0.0248(7) 0.0223(7) 0.0200(8) 0.0050(6) -0.0007(6) 0.0029(5)
C3 0.0160(7) 0.0155(8) 0.0173(10) -0.0009(8) 0.0010(8) 0.0013(6)
O4 0.0207(6) 0.0301(7) 0.0294(10) -0.0038(7) -0.0046(7) -0.0062(6)
N4 0.0175(7) 0.0235(8) 0.0226(11) -0.0031(7) 0.0003(7) -0.0023(6)
C4 0.0205(8) 0.0180(8) 0.0166(10) 0.0013(8) 0.0009(8) 0.0014(6)
N5 0.0161(7) 0.0159(7) 0.0193(9) 0.0005(7) -0.0009(7) 0.0019(5)
O5 0.0286(7) 0.0298(7) 0.0284(10) 0.0042(7) 0.0026(7) -0.0095(6)
C5 0.0208(8) 0.0165(8) 0.0181(11) 0.0008(7) 0.0014(8) 0.0010(6)
C6 0.0158(7) 0.0175(8) 0.0173(10) -0.0014(7) 0.0028(8) 0.0016(6)
C7 0.0168(8) 0.0180(8) 0.0211(12) -0.0034(8) 0.0016(8) 0.0009(6)
C8 0.0171(8) 0.0209(9) 0.0212(12) -0.0042(8) 0.0001(8) 0.0031(6)

loop_
_atom_type_symbol
_atom_type_description
_atom_type_scat_dispersion_real
_atom_type_scat_dispersion_imag
_atom_type_scat_source
C C 0.0181 0.0091 'International Tables Vol C Tables 4.2.6.8 and 6.1.1.4'
H H 0.0000 0.0000 'International Tables Vol C Tables 4.2.6.8 and 6.1.1.4'
N N 0.0311 0.0180 'International Tables Vol C Tables 4.2.6.8 and 6.1.1.4'
O O 0.0492 0.0322 'International Tables Vol C Tables 4.2.6.8 and 6.1.1.4'

loop_
_geom_angle_atom_site_label_1
_geom_angle_atom_site_label_2
_geom_angle_atom_site_label_3
_geom_angle
_geom_angle_site_symmetry_1
_geom_angle_site_symmetry_3
_geom_angle_publ_flag
N2 N1 C1 124.65(17) . . ?
O3 N1 C1 117.07(16) . . ?
O3 N1 N2 118.28(18) . . ?
C2 C1 N1 117.53(17) . . ?
C2 C1 C6 121.45(18) . . ?
C6 C1 N1 121.00(17) . . ?
N1 N2 C8 114.89(18) . . ?
C1 C2 H2 121.7 . . ?
C3 C2 C1 116.64(18) . . ?
C3 C2 H2 121.7 . . ?
C8 N3 O4 105.20(19) . . ?
C2 C3 C4 123.84(18) . . ?
C2 C3 N5 118.01(16) . . ?
C4 C3 N5 118.12(18) . . ?
N3 O4 N4 108.80(14) . . ?
O5 N4 O4 118.18(16) . . ?
O5 N4 C7 136.48(19) . . ?
C7 N4 O4 105.32(17) . . ?
C3 C4 H4 120.7 . . ?
C5 C4 C3 118.6(2) . . ?
C5 C4 H4 120.7 . . ?
O1 N5 C3 117.64(17) . . ?
O2 N5 O1 124.37(17) . . ?
O2 N5 C3 117.98(17) . . ?
C4 C5 H5 120.3 . . ?
C4 C5 C6 119.50(18) . . ?
C6 C5 H5 120.3 . . ?
C1 C6 C7 113.87(18) . . ?
C5 C6 C1 119.92(18) . . ?
C5 C6 C7 126.19(18) . . ?
N4 C7 C6 131.8(2) . . ?
N4 C7 C8 107.52(18) . . ?
C8 C7 C6 120.59(18) . . ?
N2 C8 C7 124.89(18) . . ?
N3 C8 N2 121.9(2) . . ?
N3 C8 C7 113.2(2) . . ?

loop_
_geom_bond_atom_site_label_1
_geom_bond_atom_site_label_2
_geom_bond_distance
_geom_bond_site_symmetry_2
_geom_bond_publ_flag
O1 N5 1.231(2) . ?
N1 C1 1.455(3) . ?
N1 N2 1.302(3) . ?
N1 O3 1.253(2) . ?
C1 C2 1.391(3) . ?
C1 C6 1.401(3) . ?
O2 N5 1.224(3) . ?
N2 C8 1.378(3) . ?
C2 H2 0.9500 . ?
C2 C3 1.375(3) . ?
N3 O4 1.375(3) . ?
N3 C8 1.313(3) . ?
C3 C4 1.397(3) . ?
C3 N5 1.472(2) . ?
O4 N4 1.475(2) . ?
N4 O5 1.221(3) . ?
N4 C7 1.322(3) . ?
C4 H4 0.9500 . ?
C4 C5 1.383(3) . ?
C5 H5 0.9500 . ?
C5 C6 1.399(3) . ?
C6 C7 1.427(3) . ?
C7 C8 1.403(3) . ?

loop_
_geom_torsion_atom_site_label_1
_geom_torsion_atom_site_label_2
_geom_torsion_atom_site_label_3
_geom_torsion_atom_site_label_4
_geom_torsion
_geom_torsion_site_symmetry_1
_geom_torsion_site_symmetry_2
_geom_torsion_site_symmetry_3
_geom_torsion_site_symmetry_4
_geom_torsion_publ_flag
N1 C1 C2 C3 -178.30(16) . . . . ?
N1 C1 C6 C5 -179.18(16) . . . . ?
N1 C1 C6 C7 2.3(2) . . . . ?
N1 N2 C8 N3 -174.78(18) . . . . ?
N1 N2 C8 C7 3.4(3) . . . . ?
C1 N1 N2 C8 -2.2(3) . . . . ?
C1 C2 C3 C4 -3.0(3) . . . . ?
C1 C2 C3 N5 174.83(16) . . . . ?
C1 C6 C7 N4 175.2(2) . . . . ?
C1 C6 C7 C8 -1.3(2) . . . . ?
N2 N1 C1 C2 177.86(17) . . . . ?
N2 N1 C1 C6 -0.6(3) . . . . ?
C2 C1 C6 C5 2.5(3) . . . . ?
C2 C1 C6 C7 -176.08(17) . . . . ?
C2 C3 C4 C5 3.3(3) . . . . ?
C2 C3 N5 O1 6.3(2) . . . . ?
C2 C3 N5 O2 -172.77(16) . . . . ?
N3 O4 N4 O5 -178.67(18) . . . . ?
N3 O4 N4 C7 -0.1(2) . . . . ?
O3 N1 C1 C2 -3.0(2) . . . . ?
O3 N1 C1 C6 178.63(16) . . . . ?
O3 N1 N2 C8 178.58(16) . . . . ?
C3 C4 C5 C6 -0.5(3) . . . . ?
O4 N3 C8 N2 178.87(17) . . . . ?
O4 N3 C8 C7 0.5(2) . . . . ?
O4 N4 C7 C6 -176.43(18) . . . . ?
O4 N4 C7 C8 0.4(2) . . . . ?
N4 C7 C8 N2 -178.90(18) . . . . ?
N4 C7 C8 N3 -0.6(2) . . . . ?
C4 C3 N5 O1 -175.73(17) . . . . ?
C4 C3 N5 O2 5.2(3) . . . . ?
C4 C5 C6 C1 -2.2(3) . . . . ?
C4 C5 C6 C7 176.12(18) . . . . ?
N5 C3 C4 C5 -174.59(16) . . . . ?
O5 N4 C7 C6 1.7(4) . . . . ?
O5 N4 C7 C8 178.6(2) . . . . ?
C5 C6 C7 N4 -3.2(3) . . . . ?
C5 C6 C7 C8 -179.69(18) . . . . ?
C6 C1 C2 C3 0.1(3) . . . . ?
C6 C7 C8 N2 -1.6(3) . . . . ?
C6 C7 C8 N3 176.64(18) . . . . ?
C8 N3 O4 N4 -0.3(2) . . . . ?
